data_4074599
loop_
_publ_author_name
'Ison, Elon A.'
'Abboud, Khalil A.'
'Boncella, James M.'

_publ_section_title
;
 Synthesis and Reactivity of Molybdenum Imido Diamido Metallacyclopentenes
 and Metallacyclopentadienes and the Mechanism of Ethylene Exchange with
 Metallacyclopentane Complexes
;
_journal_issue 7
_journal_name_full Organometallics
_journal_page_first 1557
_journal_paper_doi 10.1021/om050280x
_journal_volume 25
_journal_year 2006
_chemical_formula_sum 'C28 H37 Mo N3 Si2'
_chemical_formula_weight 567.73
_chemical_name_systematic
; 
 ? 
;
_space_group_IT_number 14
_symmetry_cell_setting monoclinic
_symmetry_space_group_name_Hall '-P 2yn'
_symmetry_space_group_name_H-M 'P 1 21/n 1'
_atom_sites_solution_hydrogens geom
_atom_sites_solution_primary direct
_atom_sites_solution_secondary difmap
_audit_creation_method SHELXL-97
_cell_angle_alpha 90.00
_cell_angle_beta 92.659(1)
_cell_angle_gamma 90.00
_cell_formula_units_Z 4
_cell_length_a 11.2646(5)
_cell_length_b 9.7968(4)
_cell_length_c 25.675(1)
_cell_measurement_temperature 173(2)
_cell_volume 2830.4(2)
_computing_cell_refinement 'Bruker SMART'
_computing_data_collection 'Bruker SMART'
_computing_data_reduction 'Bruker SHELXTL'
_computing_molecular_graphics 'Bruker SHELXTL'
_computing_publication_material 'Bruker SHELXTL'
_computing_structure_refinement 'SHELXL-97 (Sheldrick, 1997)'
_computing_structure_solution 'SHELXS-97 (Sheldrick, 1990)'
_diffrn_ambient_temperature 173(2)
_diffrn_measured_fraction_theta_full 0.994
_diffrn_measured_fraction_theta_max 0.994
_diffrn_measurement_device_type 'CCD area detector'
_diffrn_measurement_method 'phi and omega scans'
_diffrn_radiation_monochromator graphite
_diffrn_radiation_source 'normal-focus sealed tube'
_diffrn_radiation_type MoK\a
_diffrn_radiation_wavelength 0.71073
_diffrn_reflns_av_R_equivalents 0.0547
_diffrn_reflns_av_sigmaI/netI 0.0373
_diffrn_reflns_limit_h_max 14
_diffrn_reflns_limit_h_min -14
_diffrn_reflns_limit_k_max 12
_diffrn_reflns_limit_k_min -11
_diffrn_reflns_limit_l_max 28
_diffrn_reflns_limit_l_min -33
_diffrn_reflns_number 18462
_diffrn_reflns_theta_full 27.50
_diffrn_reflns_theta_max 27.50
_diffrn_reflns_theta_min 1.59
_exptl_absorpt_coefficient_mu 0.569
_exptl_absorpt_correction_T_max 0.9191
_exptl_absorpt_correction_T_min 0.8987
_exptl_absorpt_correction_type integration
_exptl_crystal_colour red
_exptl_crystal_density_diffrn 1.332
_exptl_crystal_density_method 'not measured'
_exptl_crystal_description plates
_exptl_crystal_F_000 1184
_exptl_crystal_size_max 0.20
_exptl_crystal_size_mid 0.17
_exptl_crystal_size_min 0.17
_refine_diff_density_max 0.382
_refine_diff_density_min -0.525
_refine_diff_density_rms 0.066
_refine_ls_extinction_method none
_refine_ls_goodness_of_fit_ref 1.058
_refine_ls_hydrogen_treatment mixed
_refine_ls_matrix_type full
_refine_ls_number_parameters 313
_refine_ls_number_reflns 6460
_refine_ls_number_restraints 0
_refine_ls_restrained_S_all 1.058
_refine_ls_R_factor_all 0.0361
_refine_ls_R_factor_gt 0.0303
_refine_ls_shift/su_max 0.004
_refine_ls_shift/su_mean 0.000
_refine_ls_structure_factor_coef Fsqd
_refine_ls_weighting_details 'calc w=1/[\s^2^(Fo^2^)+(0.0293P)^2^+1.9253P] where P=(Fo^2^+2Fc^2^)/3'
_refine_ls_weighting_scheme calc
_refine_ls_wR_factor_gt 0.0723
_refine_ls_wR_factor_ref 0.0766
_reflns_number_gt 5684
_reflns_number_total 6460
_reflns_threshold_expression >2sigma(I)
_cod_data_source_file om050280xsi20050401_065613.cif
_cod_data_source_block Compound4b
_cod_depositor_comments
;
The following automatic conversions were performed:

'_symmetry_cell_setting' value 'Monoclinic' changed to 'monoclinic'
according to /home/saulius/struct/CIF-dictionaries/cif_core.dic
dictionary named 'cif_core.dic' version 2.4.1 from 2010-06-29.

Automatic conversion script
Id: cif_fix_values 1715 2011-07-08 13:25:40Z adriana 
;
_cod_original_sg_symbol_H-M P2(1)/n
_cod_database_code 4074599

loop_
_symmetry_equiv_pos_as_xyz
'x, y, z'
'-x+1/2, y+1/2, -z+1/2'
'-x, -y, -z'
'x-1/2, -y-1/2, z-1/2'

loop_
_atom_site_label
_atom_site_type_symbol
_atom_site_fract_x
_atom_site_fract_y
_atom_site_fract_z
_atom_site_U_iso_or_equiv
_atom_site_adp_type
_atom_site_occupancy
_atom_site_symmetry_multiplicity
_atom_site_calc_flag
_atom_site_refinement_flags
Mo Mo 0.114060(13) 0.728498(17) 0.113653(6) 0.02153(6) Uani 1 1 d .
Si1 Si 0.22623(6) 0.42618(6) 0.16441(3) 0.03617(14) Uani 1 1 d .
Si2 Si 0.25829(5) 0.89282(6) 0.01567(2) 0.03031(13) Uani 1 1 d .
N1 N -0.01145(15) 0.67711(18) 0.07745(7) 0.0285(4) Uani 1 1 d .
N2 N 0.23830(14) 0.59441(17) 0.14114(6) 0.0237(3) Uani 1 1 d .
N3 N 0.25158(14) 0.80651(17) 0.07581(6) 0.0251(3) Uani 1 1 d .
C1 C -0.12594(17) 0.6366(2) 0.06153(8) 0.0272(4) Uani 1 1 d .
C2 C -0.1490(2) 0.5715(3) 0.01401(9) 0.0406(5) Uani 1 1 d .
H2A H -0.0869 0.5561 -0.0091 0.049 Uiso 1 1 calc R
C3 C -0.2644(3) 0.5294(3) 0.00074(13) 0.0606(8) Uani 1 1 d .
H3A H -0.2811 0.4835 -0.0314 0.073 Uiso 1 1 calc R
C4 C -0.3543(2) 0.5537(4) 0.03391(15) 0.0692(10) Uani 1 1 d .
H4A H -0.4327 0.5236 0.0248 0.083 Uiso 1 1 calc R
C5 C -0.3318(2) 0.6210(3) 0.07999(13) 0.0569(7) Uani 1 1 d .
H5A H -0.3949 0.6389 0.1023 0.068 Uiso 1 1 calc R
C6 C -0.2189(2) 0.6625(3) 0.09400(10) 0.0398(5) Uani 1 1 d .
H6A H -0.2038 0.7092 0.1260 0.048 Uiso 1 1 calc R
C7 C 0.33509(17) 0.6797(2) 0.14883(7) 0.0249(4) Uani 1 1 d .
C8 C 0.34146(17) 0.7957(2) 0.11422(8) 0.0250(4) Uani 1 1 d .
C9 C 0.43679(19) 0.8885(2) 0.12198(9) 0.0335(5) Uani 1 1 d .
H9A H 0.4406 0.9670 0.1004 0.040 Uiso 1 1 calc R
C10 C 0.5239(2) 0.8666(3) 0.16020(10) 0.0407(5) Uani 1 1 d .
H10A H 0.5878 0.9295 0.1645 0.049 Uiso 1 1 calc R
C11 C 0.5198(2) 0.7526(3) 0.19292(10) 0.0395(5) Uani 1 1 d .
H11A H 0.5812 0.7381 0.2189 0.047 Uiso 1 1 calc R
C12 C 0.42750(19) 0.6618(2) 0.18760(8) 0.0318(4) Uani 1 1 d .
H12A H 0.4254 0.5854 0.2103 0.038 Uiso 1 1 calc R
C13 C 0.2265(3) 0.4241(4) 0.23726(11) 0.0639(9) Uani 1 1 d .
H13A H 0.3038 0.4556 0.2516 0.096 Uiso 1 1 calc R
H13B H 0.2119 0.3310 0.2493 0.096 Uiso 1 1 calc R
H13C H 0.1639 0.4847 0.2490 0.096 Uiso 1 1 calc R
C14 C 0.3519(3) 0.3264(3) 0.14030(14) 0.0621(8) Uani 1 1 d .
H14A H 0.3478 0.3264 0.1021 0.093 Uiso 1 1 calc R
H14B H 0.3474 0.2323 0.1530 0.093 Uiso 1 1 calc R
H14C H 0.4271 0.3676 0.1530 0.093 Uiso 1 1 calc R
C15 C 0.0822(2) 0.3600(3) 0.13683(13) 0.0549(7) Uani 1 1 d .
H15A H 0.0174 0.4179 0.1483 0.082 Uiso 1 1 calc R
H15B H 0.0705 0.2663 0.1490 0.082 Uiso 1 1 calc R
H15C H 0.0826 0.3608 0.0987 0.082 Uiso 1 1 calc R
C16 C 0.2552(2) 1.0814(2) 0.02380(11) 0.0469(6) Uani 1 1 d .
H16A H 0.1870 1.1070 0.0440 0.070 Uiso 1 1 calc R
H16B H 0.2482 1.1250 -0.0106 0.070 Uiso 1 1 calc R
H16C H 0.3287 1.1115 0.0422 0.070 Uiso 1 1 calc R
C17 C 0.3969(2) 0.8399(3) -0.01575(10) 0.0428(6) Uani 1 1 d .
H17A H 0.4647 0.8494 0.0093 0.064 Uiso 1 1 calc R
H17B H 0.4090 0.8981 -0.0461 0.064 Uiso 1 1 calc R
H17C H 0.3897 0.7446 -0.0270 0.064 Uiso 1 1 calc R
C18 C 0.1263(2) 0.8378(3) -0.02512(10) 0.0459(6) Uani 1 1 d .
H18A H 0.1291 0.7387 -0.0303 0.069 Uiso 1 1 calc R
H18B H 0.1264 0.8837 -0.0590 0.069 Uiso 1 1 calc R
H18C H 0.0538 0.8619 -0.0076 0.069 Uiso 1 1 calc R
C19 C 0.03313(18) 0.7253(2) 0.18794(8) 0.0264(4) Uani 1 1 d .
H19A H 0.0452 0.6493 0.2106 0.032 Uiso 1 1 calc R
C20 C -0.03442(17) 0.8305(2) 0.20237(8) 0.0259(4) Uani 1 1 d .
C21 C -0.03394(19) 0.9532(2) 0.16718(9) 0.0320(4) Uani 1 1 d .
H21A H -0.0243 1.0375 0.1882 0.038 Uiso 1 1 calc R
H21B H -0.1102 0.9591 0.1465 0.038 Uiso 1 1 calc R
C22 C 0.06923(19) 0.9392(2) 0.13077(8) 0.0301(4) Uani 1 1 d .
H22A H 0.1401 0.9848 0.1470 0.036 Uiso 1 1 calc R
H22B H 0.0481 0.9869 0.0976 0.036 Uiso 1 1 calc R
C23 C -0.11132(17) 0.8310(2) 0.24804(8) 0.0269(4) Uani 1 1 d .
C24 C -0.19358(19) 0.9353(3) 0.25461(9) 0.0360(5) Uani 1 1 d .
H24A H -0.2001 1.0070 0.2297 0.043 Uiso 1 1 calc R
C25 C -0.2662(2) 0.9363(3) 0.29691(10) 0.0453(6) Uani 1 1 d .
H25A H -0.3221 1.0079 0.3004 0.054 Uiso 1 1 calc R
C26 C -0.2578(2) 0.8346(3) 0.33372(9) 0.0425(6) Uani 1 1 d .
H26A H -0.3063 0.8365 0.3630 0.051 Uiso 1 1 calc R
C27 C -0.1780(2) 0.7294(3) 0.32772(9) 0.0396(5) Uani 1 1 d .
H27A H -0.1726 0.6579 0.3527 0.048 Uiso 1 1 calc R
C28 C -0.1057(2) 0.7276(2) 0.28546(9) 0.0344(5) Uani 1 1 d .
H28A H -0.0512 0.6545 0.2819 0.041 Uiso 1 1 calc R

loop_
_atom_site_aniso_label
_atom_site_aniso_U_11
_atom_site_aniso_U_22
_atom_site_aniso_U_33
_atom_site_aniso_U_23
_atom_site_aniso_U_13
_atom_site_aniso_U_12
Mo 0.02015(9) 0.02310(9) 0.02134(9) 0.00114(6) 0.00094(6) 0.00066(6)
Si1 0.0335(3) 0.0279(3) 0.0467(4) 0.0121(3) -0.0021(3) 0.0012(2)
Si2 0.0322(3) 0.0309(3) 0.0281(3) 0.0084(2) 0.0039(2) 0.0006(2)
N1 0.0273(8) 0.0324(9) 0.0257(8) 0.0002(7) 0.0010(7) 0.0001(7)
N2 0.0234(8) 0.0254(8) 0.0224(8) 0.0012(6) 0.0017(6) 0.0019(6)
N3 0.0249(8) 0.0238(8) 0.0269(8) 0.0021(6) 0.0030(6) 0.0009(6)
C1 0.0261(9) 0.0245(9) 0.0305(10) 0.0015(8) -0.0048(8) 0.0014(7)
C2 0.0386(12) 0.0424(13) 0.0398(12) -0.0127(10) -0.0100(10) 0.0128(10)
C3 0.0511(16) 0.0588(18) 0.0688(19) -0.0354(15) -0.0289(14) 0.0126(13)
C4 0.0313(13) 0.070(2) 0.104(3) -0.0323(19) -0.0228(15) 0.0003(13)
C5 0.0293(12) 0.0666(19) 0.075(2) -0.0150(16) 0.0018(12) -0.0042(12)
C6 0.0303(11) 0.0499(14) 0.0391(12) -0.0051(11) 0.0008(9) -0.0051(10)
C7 0.0244(9) 0.0267(9) 0.0239(9) -0.0016(7) 0.0028(7) 0.0038(7)
C8 0.0226(9) 0.0277(10) 0.0249(9) -0.0016(7) 0.0040(7) 0.0015(7)
C9 0.0314(11) 0.0303(11) 0.0389(12) -0.0014(9) 0.0024(9) -0.0040(8)
C10 0.0299(11) 0.0407(13) 0.0509(14) -0.0087(11) -0.0036(10) -0.0086(9)
C11 0.0315(11) 0.0478(14) 0.0381(12) -0.0060(10) -0.0098(9) 0.0009(9)
C12 0.0330(11) 0.0355(11) 0.0268(10) -0.0015(8) -0.0013(8) 0.0045(9)
C13 0.0518(16) 0.090(2) 0.0500(17) 0.0407(16) -0.0007(13) -0.0033(15)
C14 0.0545(17) 0.0383(15) 0.092(2) -0.0075(15) -0.0125(16) 0.0189(13)
C15 0.0458(15) 0.0354(14) 0.083(2) 0.0112(14) -0.0053(14) -0.0106(11)
C16 0.0527(15) 0.0310(12) 0.0579(16) 0.0131(11) 0.0108(12) 0.0042(10)
C17 0.0435(13) 0.0480(14) 0.0380(12) 0.0032(11) 0.0149(10) -0.0025(11)
C18 0.0443(13) 0.0598(16) 0.0327(12) 0.0130(11) -0.0070(10) -0.0039(12)
C19 0.0272(9) 0.0275(10) 0.0245(9) 0.0019(8) 0.0024(7) 0.0013(7)
C20 0.0225(9) 0.0298(10) 0.0250(9) -0.0019(8) -0.0012(7) -0.0016(7)
C21 0.0340(11) 0.0274(10) 0.0351(11) 0.0017(8) 0.0065(9) 0.0071(8)
C22 0.0330(10) 0.0261(10) 0.0315(10) 0.0050(8) 0.0061(8) 0.0028(8)
C23 0.0247(9) 0.0298(10) 0.0261(9) -0.0072(8) 0.0002(7) -0.0028(8)
C24 0.0330(11) 0.0432(13) 0.0319(11) -0.0005(9) 0.0037(9) 0.0067(9)
C25 0.0402(13) 0.0561(16) 0.0403(13) -0.0042(11) 0.0106(10) 0.0149(11)
C26 0.0377(12) 0.0569(15) 0.0340(12) -0.0045(11) 0.0142(10) 0.0013(11)
C27 0.0455(13) 0.0431(13) 0.0309(11) 0.0009(10) 0.0094(10) -0.0010(10)
C28 0.0374(12) 0.0352(12) 0.0312(11) -0.0013(9) 0.0069(9) 0.0021(9)

loop_
_atom_type_symbol
_atom_type_description
_atom_type_scat_dispersion_real
_atom_type_scat_dispersion_imag
_atom_type_scat_source
C C 0.0033 0.0016 'International Tables Vol C Tables 4.2.6.8 and 6.1.1.4'
H H 0.0000 0.0000 'International Tables Vol C Tables 4.2.6.8 and 6.1.1.4'
N N 0.0061 0.0033 'International Tables Vol C Tables 4.2.6.8 and 6.1.1.4'
Si Si 0.0817 0.0704 'International Tables Vol C Tables 4.2.6.8 and 6.1.1.4'
Mo Mo -1.6832 0.6857 'International Tables Vol C Tables 4.2.6.8 and 6.1.1.4'

loop_
_geom_angle_atom_site_label_1
_geom_angle_atom_site_label_2
_geom_angle_atom_site_label_3
_geom_angle
N1 Mo N3 118.56(7)
N1 Mo N2 122.24(8)
N3 Mo N2 83.09(6)
N1 Mo C19 95.89(8)
N3 Mo C19 143.03(7)
N2 Mo C19 89.76(7)
N1 Mo C22 101.13(8)
N3 Mo C22 85.90(7)
N2 Mo C22 135.18(8)
C19 Mo C22 73.92(8)
N2 Si1 C14 107.99(12)
N2 Si1 C15 106.11(11)
C14 Si1 C15 110.88(15)
N2 Si1 C13 110.65(13)
C14 Si1 C13 111.29(16)
C15 Si1 C13 109.78(14)
N3 Si2 C18 106.76(10)
N3 Si2 C16 112.08(11)
C18 Si2 C16 109.44(13)
N3 Si2 C17 108.44(10)
C18 Si2 C17 109.85(12)
C16 Si2 C17 110.19(12)
C1 N1 Mo 164.39(15)
C7 N2 Si1 126.24(14)
C7 N2 Mo 100.71(12)
Si1 N2 Mo 131.56(9)
C8 N3 Si2 126.89(13)
C8 N3 Mo 100.40(12)
Si2 N3 Mo 131.91(9)
C2 C1 C6 119.6(2)
C2 C1 N1 121.41(19)
C6 C1 N1 118.97(19)
C1 C2 C3 119.0(2)
C1 C2 H2A 120.5
C3 C2 H2A 120.5
C4 C3 C2 120.3(2)
C4 C3 H3A 119.9
C2 C3 H3A 119.9
C5 C4 C3 120.5(3)
C5 C4 H4A 119.7
C3 C4 H4A 119.7
C4 C5 C6 120.2(3)
C4 C5 H5A 119.9
C6 C5 H5A 119.9
C5 C6 C1 120.3(2)
C5 C6 H6A 119.8
C1 C6 H6A 119.8
N2 C7 C12 125.07(18)
N2 C7 C8 116.69(17)
C12 C7 C8 118.24(18)
N3 C8 C9 125.23(19)
N3 C8 C7 116.25(17)
C9 C8 C7 118.52(19)
C10 C9 C8 120.9(2)
C10 C9 H9A 119.5
C8 C9 H9A 119.5
C9 C10 C11 120.8(2)
C9 C10 H10A 119.6
C11 C10 H10A 119.6
C12 C11 C10 120.3(2)
C12 C11 H11A 119.9
C10 C11 H11A 119.9
C11 C12 C7 121.2(2)
C11 C12 H12A 119.4
C7 C12 H12A 119.4
Si1 C13 H13A 109.5
Si1 C13 H13B 109.5
H13A C13 H13B 109.5
Si1 C13 H13C 109.5
H13A C13 H13C 109.5
H13B C13 H13C 109.5
Si1 C14 H14A 109.5
Si1 C14 H14B 109.5
H14A C14 H14B 109.5
Si1 C14 H14C 109.5
H14A C14 H14C 109.5
H14B C14 H14C 109.5
Si1 C15 H15A 109.5
Si1 C15 H15B 109.5
H15A C15 H15B 109.5
Si1 C15 H15C 109.5
H15A C15 H15C 109.5
H15B C15 H15C 109.5
Si2 C16 H16A 109.5
Si2 C16 H16B 109.5
H16A C16 H16B 109.5
Si2 C16 H16C 109.5
H16A C16 H16C 109.5
H16B C16 H16C 109.5
Si2 C17 H17A 109.5
Si2 C17 H17B 109.5
H17A C17 H17B 109.5
Si2 C17 H17C 109.5
H17A C17 H17C 109.5
H17B C17 H17C 109.5
Si2 C18 H18A 109.5
Si2 C18 H18B 109.5
H18A C18 H18B 109.5
Si2 C18 H18C 109.5
H18A C18 H18C 109.5
H18B C18 H18C 109.5
C20 C19 Mo 120.11(15)
C20 C19 H19A 119.9
Mo C19 H19A 119.9
C19 C20 C23 125.24(19)
C19 C20 C21 115.46(18)
C23 C20 C21 119.24(17)
C20 C21 C22 108.59(16)
C20 C21 H21A 110.0
C22 C21 H21A 110.0
C20 C21 H21B 110.0
C22 C21 H21B 110.0
H21A C21 H21B 108.4
C21 C22 Mo 113.50(14)
C21 C22 H22A 108.9
Mo C22 H22A 108.9
C21 C22 H22B 108.9
Mo C22 H22B 108.9
H22A C22 H22B 107.7
C24 C23 C28 117.24(19)
C24 C23 C20 120.76(19)
C28 C23 C20 121.99(18)
C25 C24 C23 121.2(2)
C25 C24 H24A 119.4
C23 C24 H24A 119.4
C26 C25 C24 120.6(2)
C26 C25 H25A 119.7
C24 C25 H25A 119.7
C25 C26 C27 119.3(2)
C25 C26 H26A 120.4
C27 C26 H26A 120.4
C26 C27 C28 120.4(2)
C26 C27 H27A 119.8
C28 C27 H27A 119.8
C27 C28 C23 121.3(2)
C27 C28 H28A 119.3
C23 C28 H28A 119.3

loop_
_geom_bond_atom_site_label_1
_geom_bond_atom_site_label_2
_geom_bond_distance
Mo N1 1.7305(17)
Mo N3 2.0168(16)
Mo N2 2.0226(16)
Mo C19 2.1520(19)
Mo C22 2.175(2)
Si1 N2 1.7604(17)
Si1 C14 1.851(3)
Si1 C15 1.857(3)
Si1 C13 1.870(3)
Si2 N3 1.7652(17)
Si2 C18 1.858(3)
Si2 C16 1.860(3)
Si2 C17 1.863(2)
N1 C1 1.393(3)
N2 C7 1.381(3)
N3 C8 1.384(3)
C1 C2 1.390(3)
C1 C6 1.392(3)
C2 C3 1.391(4)
C2 H2A 0.9500
C3 C4 1.374(4)
C3 H3A 0.9500
C4 C5 1.368(4)
C4 H4A 0.9500
C5 C6 1.368(3)
C5 H5A 0.9500
C6 H6A 0.9500
C7 C12 1.417(3)
C7 C8 1.446(3)
C8 C9 1.414(3)
C9 C10 1.372(3)
C9 H9A 0.9500
C10 C11 1.399(4)
C10 H10A 0.9500
C11 C12 1.370(3)
C11 H11A 0.9500
C12 H12A 0.9500
C13 H13A 0.9800
C13 H13B 0.9800
C13 H13C 0.9800
C14 H14A 0.9800
C14 H14B 0.9800
C14 H14C 0.9800
C15 H15A 0.9800
C15 H15B 0.9800
C15 H15C 0.9800
C16 H16A 0.9800
C16 H16B 0.9800
C16 H16C 0.9800
C17 H17A 0.9800
C17 H17B 0.9800
C17 H17C 0.9800
C18 H18A 0.9800
C18 H18B 0.9800
C18 H18C 0.9800
C19 C20 1.344(3)
C19 H19A 0.9500
C20 C23 1.490(3)
C20 C21 1.504(3)
C21 C22 1.531(3)
C21 H21A 0.9900
C21 H21B 0.9900
C22 H22A 0.9900
C22 H22B 0.9900
C23 C24 1.395(3)
C23 C28 1.396(3)
C24 C25 1.390(3)
C24 H24A 0.9500
C25 C26 1.374(4)
C25 H25A 0.9500
C26 C27 1.380(3)
C26 H26A 0.9500
C27 C28 1.387(3)
C27 H27A 0.9500
C28 H28A 0.9500

loop_
_geom_torsion_atom_site_label_1
_geom_torsion_atom_site_label_2
_geom_torsion_atom_site_label_3
_geom_torsion_atom_site_label_4
_geom_torsion
N3 Mo N1 C1 -164.5(6)
N2 Mo N1 C1 95.0(6)
C19 Mo N1 C1 1.6(6)
C22 Mo N1 C1 -73.1(6)
C14 Si1 N2 C7 -56.2(2)
C15 Si1 N2 C7 -175.18(18)
C13 Si1 N2 C7 65.79(19)
C14 Si1 N2 Mo 140.51(15)
C15 Si1 N2 Mo 21.57(17)
C13 Si1 N2 Mo -97.46(15)
N1 Mo N2 C7 158.60(11)
N3 Mo N2 C7 39.07(12)
C19 Mo N2 C7 -104.58(12)
C22 Mo N2 C7 -37.98(15)
N1 Mo N2 Si1 -35.08(15)
N3 Mo N2 Si1 -154.62(13)
C19 Mo N2 Si1 61.74(12)
C22 Mo N2 Si1 128.34(12)
C18 Si2 N3 C8 166.85(18)
C16 Si2 N3 C8 -73.33(19)
C17 Si2 N3 C8 48.5(2)
C18 Si2 N3 Mo -25.46(16)
C16 Si2 N3 Mo 94.36(15)
C17 Si2 N3 Mo -143.77(13)
N1 Mo N3 C8 -163.07(12)
N2 Mo N3 C8 -40.00(12)
C19 Mo N3 C8 40.33(18)
C22 Mo N3 C8 96.48(13)
N1 Mo N3 Si2 26.91(16)
N2 Mo N3 Si2 149.99(13)
C19 Mo N3 Si2 -129.68(13)
C22 Mo N3 Si2 -73.54(13)
Mo N1 C1 C2 -161.4(5)
Mo N1 C1 C6 18.9(7)
C6 C1 C2 C3 -2.2(4)
N1 C1 C2 C3 178.0(2)
C1 C2 C3 C4 1.0(5)
C2 C3 C4 C5 0.8(5)
C3 C4 C5 C6 -1.2(5)
C4 C5 C6 C1 0.0(5)
C2 C1 C6 C5 1.8(4)
N1 C1 C6 C5 -178.4(2)
Si1 N2 C7 C12 -17.9(3)
Mo N2 C7 C12 149.45(17)
Si1 N2 C7 C8 161.98(14)
Mo N2 C7 C8 -30.70(18)
Si2 N3 C8 C9 24.6(3)
Mo N3 C8 C9 -146.11(17)
Si2 N3 C8 C7 -155.68(14)
Mo N3 C8 C7 33.60(18)
N2 C7 C8 N3 -2.1(2)
C12 C7 C8 N3 177.80(17)
N2 C7 C8 C9 177.68(17)
C12 C7 C8 C9 -2.5(3)
N3 C8 C9 C10 -177.9(2)
C7 C8 C9 C10 2.4(3)
C8 C9 C10 C11 -0.8(4)
C9 C10 C11 C12 -0.8(4)
C10 C11 C12 C7 0.7(3)
N2 C7 C12 C11 -179.2(2)
C8 C7 C12 C11 1.0(3)
N1 Mo C19 C20 -80.70(18)
N3 Mo C19 C20 78.8(2)
N2 Mo C19 C20 156.90(17)
C22 Mo C19 C20 19.22(16)
Mo C19 C20 C23 169.08(15)
Mo C19 C20 C21 -8.1(3)
C19 C20 C21 C22 -14.1(3)
C23 C20 C21 C22 168.56(18)
C20 C21 C22 Mo 29.4(2)
N1 Mo C22 C21 67.30(16)
N3 Mo C22 C21 -174.37(16)
N2 Mo C22 C21 -98.46(17)
C19 Mo C22 C21 -25.69(15)
C19 C20 C23 C24 -168.7(2)
C21 C20 C23 C24 8.4(3)
C19 C20 C23 C28 10.5(3)
C21 C20 C23 C28 -172.5(2)
C28 C23 C24 C25 0.4(3)
C20 C23 C24 C25 179.6(2)
C23 C24 C25 C26 0.6(4)
C24 C25 C26 C27 -1.4(4)
C25 C26 C27 C28 1.1(4)
C26 C27 C28 C23 0.0(4)
C24 C23 C28 C27 -0.7(3)
C20 C23 C28 C27 -179.9(2)

loop_
_cod_related_entry_id
_cod_related_entry_database
_cod_related_entry_code
1 ChemSpider 30659812
